data_4335324
loop_
_publ_author_name
'Marcel A. H. Moelands'
'Sjoerd Nijsse'
'Emma Folkertsma'
'Bas de Bruin'
'Martin Lutz'
'Anthony L. Spek'
'Robertus J. M. Klein Gebbink'

_publ_contact_author_address
; Bijvoet Center for Biomolecular Research
  Crystal and Structural Chemistry
  Utrecht University
  Padualaan 8
  3584 CH Utrecht
  The Netherlands
;
_publ_contact_author_email m.lutz@uu.nl
_publ_contact_author_fax '[+31] 30 2533940'
_publ_contact_author_name 'Martin Lutz'
_publ_contact_author_phone '[+31] 30 2533902'
_publ_section_title
;
 Bioinspired Nonheme Iron Complexes Derived from an Extended Series of
 N,N,O-Ligated BAIP Ligands
;
_journal_name_full 'Inorganic Chemistry'
_journal_page_first 7394
_journal_page_last 7410
_journal_paper_doi 10.1021/ic400096e
_journal_volume 52
_journal_year 2013
_chemical_formula_moiety 'C44 H48 Fe N8 O4, 2(C F3 O3 S), 2(C2 H3 N)'
_chemical_formula_sum 'C50 H54 F6 Fe N10 O10 S2'
_chemical_formula_weight 1189.00
_chemical_name_systematic
; 
 ? 
;
_space_group_IT_number 52
_symmetry_cell_setting orthorhombic
_symmetry_space_group_name_Hall '-P 2a 2bc'
_symmetry_space_group_name_H-M 'P n n a'
_atom_sites_solution_hydrogens geom
_atom_sites_solution_primary direct
_atom_sites_solution_secondary difmap
_audit_creation_method SHELXL-97
_cell_angle_alpha 90.00
_cell_angle_beta 90.00
_cell_angle_gamma 90.00
_cell_formula_units_Z 4
_cell_length_a 16.6451(2)
_cell_length_b 18.8376(3)
_cell_length_c 17.5683(3)
_cell_measurement_reflns_used 58013
_cell_measurement_temperature 150(2)
_cell_measurement_theta_max 22.99
_cell_measurement_theta_min 1.02
_cell_volume 5508.61(14)
_computing_cell_refinement HKL2000
_computing_data_collection 'Nonius COLLECT'
_computing_data_reduction 'HKL2000, Sortav'
_computing_structure_refinement 'SHELXL-97 (Sheldrick, 1997)'
_computing_structure_solution 'SHELXS-97 (Sheldrick, 1990)'
_diffrn_ambient_temperature 150(2)
_diffrn_measured_fraction_theta_full 0.999
_diffrn_measured_fraction_theta_max 0.999
_diffrn_measurement_device_type 'Nonius KappaCCD'
_diffrn_measurement_method '\f and \w scans'
_diffrn_radiation_monochromator graphite
_diffrn_radiation_source 'rotating anode'
_diffrn_radiation_type MoK\a
_diffrn_radiation_wavelength 0.71073
_diffrn_reflns_av_R_equivalents 0.0682
_diffrn_reflns_av_sigmaI/netI 0.0392
_diffrn_reflns_limit_h_max 18
_diffrn_reflns_limit_h_min -18
_diffrn_reflns_limit_k_max 20
_diffrn_reflns_limit_k_min -19
_diffrn_reflns_limit_l_max 19
_diffrn_reflns_limit_l_min -19
_diffrn_reflns_number 44453
_diffrn_reflns_theta_full 23.00
_diffrn_reflns_theta_max 23.00
_diffrn_reflns_theta_min 1.69
_exptl_absorpt_coefficient_mu 0.435
_exptl_absorpt_correction_T_max 0.96
_exptl_absorpt_correction_T_min 0.89
_exptl_absorpt_correction_type multi-scan
_exptl_absorpt_process_details 'Sortav (Blessing, 1995)'
_exptl_crystal_colour colourless
_exptl_crystal_density_diffrn 1.434
_exptl_crystal_description needle
_exptl_crystal_F_000 2464
_exptl_crystal_size_max 0.36
_exptl_crystal_size_mid 0.09
_exptl_crystal_size_min 0.09
_refine_diff_density_max 1.299
_refine_diff_density_min -0.335
_refine_diff_density_rms 0.075
_refine_ls_extinction_method none
_refine_ls_goodness_of_fit_ref 1.057
_refine_ls_hydrogen_treatment constr
_refine_ls_matrix_type full
_refine_ls_number_parameters 388
_refine_ls_number_reflns 3850
_refine_ls_number_restraints 81
_refine_ls_restrained_S_all 1.090
_refine_ls_R_factor_all 0.0833
_refine_ls_R_factor_gt 0.0597
_refine_ls_shift/su_max 0.004
_refine_ls_shift/su_mean 0.000
_refine_ls_structure_factor_coef Fsqd
_refine_ls_weighting_details 'calc w=1/[\s^2^(Fo^2^)+(0.1126P)^2^+6.9219P] where P=(Fo^2^+2Fc^2^)/3'
_refine_ls_weighting_scheme calc
_refine_ls_wR_factor_gt 0.1721
_refine_ls_wR_factor_ref 0.1897
_reflns_number_gt 2779
_reflns_number_total 3850
_reflns_threshold_expression I>2\s(I)
_cod_data_source_file ic400096e_si_001_5.cif
_cod_data_source_block s4089a
_cod_database_code 4335324

loop_
_symmetry_equiv_pos_as_xyz
'x, y, z'
'-x+1/2, -y, z'
'x, -y+1/2, -z+1/2'
'-x+1/2, y+1/2, -z+1/2'
'-x, -y, -z'
'x-1/2, y, -z'
'-x, y-1/2, z-1/2'
'x-1/2, -y-1/2, z-1/2'

loop_
_atom_site_label
_atom_site_type_symbol
_atom_site_fract_x
_atom_site_fract_y
_atom_site_fract_z
_atom_site_U_iso_or_equiv
_atom_site_adp_type
_atom_site_occupancy
_atom_site_symmetry_multiplicity
_atom_site_calc_flag
_atom_site_refinement_flags
_atom_site_disorder_assembly
_atom_site_disorder_group
Fe1 Fe 0.10056(5) 0.2500 0.2500 0.0289(3) Uani 1 2 d S . .
O11 O 0.2807(2) 0.0810(2) 0.25255(18) 0.0570(10) Uani 1 1 d . . .
O21 O 0.19857(18) 0.17339(17) 0.25546(16) 0.0384(8) Uani 1 1 d . . .
N11 N 0.1073(2) 0.23814(18) 0.13043(19) 0.0301(9) Uani 1 1 d . . .
N21 N 0.1094(2) 0.17776(19) 0.02177(19) 0.0334(9) Uani 1 1 d . . .
N31 N 0.0218(2) 0.16189(18) 0.25036(18) 0.0314(9) Uani 1 1 d . . .
N41 N -0.0200(2) 0.05506(19) 0.2150(2) 0.0393(10) Uani 1 1 d . . .
C11 C 0.0936(3) 0.1057(2) 0.1402(2) 0.0324(10) Uani 1 1 d . . .
H11 H 0.0728 0.0709 0.1021 0.039 Uiso 1 1 calc R . .
C21 C 0.1024(2) 0.1747(2) 0.0983(2) 0.0315(10) Uani 1 1 d . . .
C31 C 0.1180(3) 0.2856(2) 0.0707(2) 0.0335(11) Uani 1 1 d . . .
C41 C 0.1253(3) 0.3589(3) 0.0707(3) 0.0440(12) Uani 1 1 d . . .
H41 H 0.1237 0.3852 0.1169 0.053 Uiso 1 1 calc R . .
C51 C 0.1348(3) 0.3922(3) 0.0022(3) 0.0488(13) Uani 1 1 d . . .
H51 H 0.1411 0.4423 0.0011 0.059 Uiso 1 1 calc R . .
C61 C 0.1353(3) 0.3546(3) -0.0659(3) 0.0518(14) Uani 1 1 d . . .
H61 H 0.1417 0.3798 -0.1124 0.062 Uiso 1 1 calc R . .
C71 C 0.1270(3) 0.2823(3) -0.0680(3) 0.0463(13) Uani 1 1 d . . .
H71 H 0.1265 0.2568 -0.1147 0.056 Uiso 1 1 calc R . .
C81 C 0.1193(3) 0.2478(2) 0.0023(3) 0.0336(11) Uani 1 1 d . . .
C91 C 0.0317(3) 0.1089(2) 0.2018(2) 0.0317(11) Uani 1 1 d . . .
C101 C -0.0401(3) 0.1417(2) 0.2983(2) 0.0320(10) Uani 1 1 d . . .
C111 C -0.0760(3) 0.1766(3) 0.3580(3) 0.0406(12) Uani 1 1 d . . .
H111 H -0.0582 0.2223 0.3734 0.049 Uiso 1 1 calc R . .
C121 C -0.1390(3) 0.1431(3) 0.3952(3) 0.0478(13) Uani 1 1 d . . .
H121 H -0.1646 0.1662 0.4366 0.057 Uiso 1 1 calc R . .
C131 C -0.1652(3) 0.0760(3) 0.3728(3) 0.0585(15) Uani 1 1 d . . .
H131 H -0.2086 0.0546 0.3994 0.070 Uiso 1 1 calc R . .
C141 C -0.1303(3) 0.0400(3) 0.3133(3) 0.0540(14) Uani 1 1 d . . .
H141 H -0.1481 -0.0058 0.2983 0.065 Uiso 1 1 calc R . .
C151 C -0.0674(3) 0.0743(3) 0.2765(3) 0.0414(12) Uani 1 1 d . . .
C161 C 0.1746(3) 0.0757(2) 0.1678(3) 0.0379(11) Uani 1 1 d . . .
H16A H 0.1655 0.0269 0.1867 0.045 Uiso 1 1 calc R . .
H16B H 0.2110 0.0722 0.1233 0.045 Uiso 1 1 calc R . .
C171 C 0.2171(3) 0.1169(3) 0.2290(3) 0.0383(11) Uani 1 1 d . . .
C181 C 0.1067(3) 0.1181(3) -0.0322(3) 0.0451(13) Uani 1 1 d . . .
H18A H 0.1544 0.0882 -0.0253 0.068 Uiso 1 1 calc R . .
H18B H 0.1056 0.1365 -0.0844 0.068 Uiso 1 1 calc R . .
H18C H 0.0583 0.0898 -0.0229 0.068 Uiso 1 1 calc R . .
C191 C -0.0340(4) -0.0093(3) 0.1696(3) 0.0616(16) Uani 1 1 d . . .
H19A H -0.0742 0.0005 0.1303 0.092 Uiso 1 1 calc R . .
H19B H -0.0534 -0.0474 0.2029 0.092 Uiso 1 1 calc R . .
H19C H 0.0164 -0.0241 0.1455 0.092 Uiso 1 1 calc R . .
C201 C 0.3298(4) 0.1135(4) 0.3105(3) 0.076(2) Uani 1 1 d . . .
H20A H 0.2960 0.1357 0.3503 0.091 Uiso 1 1 calc R . .
H20B H 0.3653 0.1503 0.2883 0.091 Uiso 1 1 calc R . .
C211 C 0.3813(4) 0.0497(4) 0.3449(4) 0.087(2) Uani 1 1 d . . .
H21A H 0.3450 0.0145 0.3687 0.104 Uiso 1 1 calc R . .
H21B H 0.4112 0.0257 0.3035 0.104 Uiso 1 1 calc R . .
C221 C 0.4370(5) 0.0760(5) 0.4008(5) 0.109(3) Uani 1 1 d . . .
H22A H 0.4669 0.1161 0.3795 0.163 Uiso 1 1 calc R . .
H22B H 0.4746 0.0381 0.4149 0.163 Uiso 1 1 calc R . .
H22C H 0.4074 0.0916 0.4460 0.163 Uiso 1 1 calc R . .
S12 S 0.36848(8) 0.11243(8) 0.01320(9) 0.0594(5) Uani 1 1 d D A .
F12A F 0.3164(9) 0.2008(9) 0.1144(12) 0.113(8) Uani 0.40(3) 1 d PDU A 1
F22A F 0.4016(16) 0.2458(7) 0.0349(8) 0.116(7) Uani 0.40(3) 1 d PDU A 1
F32A F 0.4400(10) 0.1777(9) 0.1212(9) 0.100(6) Uani 0.40(3) 1 d PDU A 1
F12B F 0.3362(9) 0.1862(7) 0.1354(7) 0.107(5) Uani 0.60(3) 1 d PDU A 2
F22B F 0.3548(15) 0.2459(5) 0.0350(7) 0.153(6) Uani 0.60(3) 1 d PDU A 2
F32B F 0.4532(5) 0.1994(9) 0.0961(10) 0.130(6) Uani 0.60(3) 1 d PDU A 2
O12 O 0.4248(3) 0.1228(3) -0.0457(3) 0.0873(14) Uani 1 1 d . . .
O22 O 0.2866(3) 0.1156(4) -0.0073(3) 0.123(2) Uani 1 1 d . . .
O32 O 0.3846(4) 0.0573(3) 0.0642(3) 0.1111(19) Uani 1 1 d . . .
C12 C 0.3799(3) 0.1890(3) 0.0728(4) 0.078(2) Uani 1 1 d D . .
N13 N 0.6519(5) 0.1427(4) 0.2409(3) 0.106(3) Uani 1 1 d . . .
C13 C 0.7093(5) 0.1588(4) 0.2156(4) 0.078(2) Uani 1 1 d . . .
C23 C 0.7842(6) 0.1816(5) 0.1783(5) 0.119(3) Uani 1 1 d . . .
H23A H 0.7957 0.1504 0.1346 0.178 Uiso 1 1 d . . .
H23B H 0.8290 0.1791 0.2144 0.178 Uiso 1 1 d . . .
H23C H 0.7786 0.2306 0.1600 0.178 Uiso 1 1 d . . .

loop_
_atom_site_aniso_label
_atom_site_aniso_U_11
_atom_site_aniso_U_22
_atom_site_aniso_U_33
_atom_site_aniso_U_23
_atom_site_aniso_U_13
_atom_site_aniso_U_12
Fe1 0.0358(5) 0.0209(5) 0.0300(5) -0.0031(4) 0.000 0.000
O11 0.061(2) 0.057(2) 0.053(2) -0.0084(17) -0.0160(18) 0.0276(19)
O21 0.0420(19) 0.032(2) 0.0415(18) -0.0073(14) -0.0014(14) 0.0090(15)
N11 0.040(2) 0.023(2) 0.0276(19) -0.0041(16) 0.0008(16) -0.0004(15)
N21 0.040(2) 0.030(2) 0.031(2) -0.0075(17) 0.0008(16) 0.0000(16)
N31 0.038(2) 0.022(2) 0.0350(19) -0.0013(17) -0.0040(17) -0.0001(16)
N41 0.054(2) 0.022(2) 0.042(2) -0.0035(17) 0.005(2) -0.0084(18)
C11 0.036(3) 0.024(2) 0.037(2) -0.0030(19) -0.002(2) 0.0008(19)
C21 0.029(2) 0.031(3) 0.034(3) -0.001(2) -0.0004(19) -0.0013(19)
C31 0.035(3) 0.031(3) 0.034(3) 0.004(2) 0.002(2) 0.002(2)
C41 0.060(3) 0.029(3) 0.043(3) -0.001(2) 0.003(2) 0.000(2)
C51 0.062(3) 0.032(3) 0.052(3) 0.008(2) 0.010(3) -0.005(2)
C61 0.066(4) 0.044(3) 0.045(3) 0.014(3) 0.008(3) -0.003(3)
C71 0.058(3) 0.049(3) 0.032(3) 0.002(2) 0.004(2) 0.001(3)
C81 0.034(2) 0.031(3) 0.036(2) -0.001(2) 0.0004(19) 0.002(2)
C91 0.041(3) 0.021(2) 0.033(2) 0.001(2) -0.007(2) 0.002(2)
C101 0.033(3) 0.029(3) 0.033(2) 0.002(2) -0.001(2) -0.002(2)
C111 0.042(3) 0.038(3) 0.042(3) -0.003(2) 0.001(2) -0.004(2)
C121 0.050(3) 0.051(3) 0.043(3) -0.003(2) 0.008(2) -0.002(3)
C131 0.060(4) 0.058(4) 0.058(3) 0.002(3) 0.014(3) -0.017(3)
C141 0.068(4) 0.034(3) 0.060(3) 0.003(3) 0.010(3) -0.021(3)
C151 0.051(3) 0.032(3) 0.041(3) -0.001(2) -0.001(2) -0.005(2)
C161 0.049(3) 0.023(3) 0.042(3) -0.002(2) 0.004(2) 0.004(2)
C171 0.043(3) 0.035(3) 0.037(2) 0.004(2) 0.002(2) 0.009(2)
C181 0.057(3) 0.038(3) 0.040(3) -0.009(2) 0.003(2) -0.003(2)
C191 0.085(4) 0.034(3) 0.066(3) -0.017(3) 0.014(3) -0.021(3)
C201 0.061(4) 0.098(5) 0.069(4) -0.015(4) -0.031(3) 0.030(4)
C211 0.086(5) 0.078(5) 0.095(5) -0.025(4) -0.019(4) 0.011(4)
C221 0.091(6) 0.117(7) 0.118(6) 0.000(5) -0.028(5) 0.019(5)
S12 0.0456(9) 0.0581(10) 0.0746(10) 0.0084(8) -0.0006(7) 0.0042(7)
F12A 0.122(11) 0.059(8) 0.159(15) -0.001(9) 0.062(10) 0.046(8)
F22A 0.161(15) 0.063(8) 0.124(11) 0.048(7) 0.015(10) -0.026(8)
F32A 0.136(13) 0.102(10) 0.062(8) 0.000(7) 0.000(8) 0.008(9)
F12B 0.125(8) 0.104(9) 0.092(6) -0.005(5) 0.054(6) -0.008(6)
F22B 0.242(16) 0.060(6) 0.157(9) 0.026(6) 0.052(9) 0.046(7)
F32B 0.111(7) 0.142(10) 0.135(10) -0.081(8) 0.061(7) -0.072(7)
O12 0.065(3) 0.119(4) 0.077(3) -0.028(3) 0.019(2) -0.010(3)
O22 0.051(3) 0.197(7) 0.122(4) 0.010(4) -0.017(3) 0.006(3)
O32 0.165(5) 0.054(3) 0.115(4) 0.021(3) -0.018(4) 0.010(3)
C12 0.098(6) 0.047(4) 0.091(5) 0.019(4) 0.045(5) 0.014(4)
N13 0.149(7) 0.104(6) 0.066(4) 0.015(3) -0.021(4) -0.066(5)
C13 0.098(6) 0.080(5) 0.056(4) 0.009(4) -0.023(4) -0.018(4)
C23 0.104(7) 0.143(9) 0.110(6) 0.034(6) -0.022(5) 0.001(6)

loop_
_atom_type_symbol
_atom_type_description
_atom_type_scat_dispersion_real
_atom_type_scat_dispersion_imag
_atom_type_scat_source
C C 0.0033 0.0016 'International Tables Vol C Tables 4.2.6.8 and 6.1.1.4'
H H 0.0000 0.0000 'International Tables Vol C Tables 4.2.6.8 and 6.1.1.4'
F F 0.0171 0.0103 'International Tables Vol C Tables 4.2.6.8 and 6.1.1.4'
Fe Fe 0.3463 0.8444 'International Tables Vol C Tables 4.2.6.8 and 6.1.1.4'
N N 0.0061 0.0033 'International Tables Vol C Tables 4.2.6.8 and 6.1.1.4'
O O 0.0106 0.0060 'International Tables Vol C Tables 4.2.6.8 and 6.1.1.4'
S S 0.1246 0.1234 'International Tables Vol C Tables 4.2.6.8 and 6.1.1.4'

loop_
_geom_angle_atom_site_label_1
_geom_angle_atom_site_label_2
_geom_angle_atom_site_label_3
_geom_angle
_geom_angle_site_symmetry_1
_geom_angle_site_symmetry_3
N11 Fe1 N11 173.91(19) . 3
N11 Fe1 N31 87.31(13) . .
N11 Fe1 N31 96.47(13) 3 .
N11 Fe1 N31 96.48(13) . 3
N11 Fe1 N31 87.31(13) 3 3
N31 Fe1 N31 103.4(2) . 3
N11 Fe1 O21 86.22(12) . .
N11 Fe1 O21 89.23(12) 3 .
N31 Fe1 O21 86.81(13) . .
N31 Fe1 O21 169.54(13) 3 .
N11 Fe1 O21 89.23(12) . 3
N11 Fe1 O21 86.22(12) 3 3
N31 Fe1 O21 169.54(13) . 3
N31 Fe1 O21 86.81(13) 3 3
O21 Fe1 O21 83.12(17) . 3
C171 O11 C201 117.2(4) . .
C171 O21 Fe1 139.6(3) . .
C21 N11 C31 105.5(3) . .
C21 N11 Fe1 121.0(3) . .
C31 N11 Fe1 133.5(3) . .
C21 N21 C81 107.4(4) . .
C21 N21 C181 127.3(4) . .
C81 N21 C181 125.3(4) . .
C91 N31 C101 106.1(4) . .
C91 N31 Fe1 120.8(3) . .
C101 N31 Fe1 132.8(3) . .
C91 N41 C151 107.5(4) . .
C91 N41 C191 128.9(4) . .
C151 N41 C191 123.3(4) . .
C91 C11 C21 112.8(3) . .
C91 C11 C161 113.0(4) . .
C21 C11 C161 112.7(4) . .
C91 C11 H11 105.9 . .
C21 C11 H11 105.9 . .
C161 C11 H11 105.9 . .
N11 C21 N21 112.4(4) . .
N11 C21 C11 125.3(4) . .
N21 C21 C11 122.3(4) . .
C41 C31 N11 130.7(4) . .
C41 C31 C81 120.5(4) . .
N11 C31 C81 108.8(4) . .
C51 C41 C31 117.8(5) . .
C51 C41 H41 121.1 . .
C31 C41 H41 121.1 . .
C41 C51 C61 121.7(5) . .
C41 C51 H51 119.1 . .
C61 C51 H51 119.1 . .
C71 C61 C51 121.9(5) . .
C71 C61 H61 119.1 . .
C51 C61 H61 119.1 . .
C61 C71 C81 116.5(4) . .
C61 C71 H71 121.7 . .
C81 C71 H71 121.7 . .
N21 C81 C31 105.9(4) . .
N21 C81 C71 132.5(4) . .
C31 C81 C71 121.5(4) . .
N31 C91 N41 112.1(4) . .
N31 C91 C11 125.7(4) . .
N41 C91 C11 122.2(4) . .
C111 C101 N31 131.1(4) . .
C111 C101 C151 120.0(4) . .
N31 C101 C151 108.9(4) . .
C101 C111 C121 118.1(4) . .
C101 C111 H111 120.9 . .
C121 C111 H111 120.9 . .
C111 C121 C131 121.1(5) . .
C111 C121 H121 119.5 . .
C131 C121 H121 119.5 . .
C141 C131 C121 122.0(5) . .
C141 C131 H131 119.0 . .
C121 C131 H131 119.0 . .
C131 C141 C151 116.3(5) . .
C131 C141 H141 121.9 . .
C151 C141 H141 121.9 . .
N41 C151 C141 132.1(4) . .
N41 C151 C101 105.4(4) . .
C141 C151 C101 122.5(4) . .
C171 C161 C11 116.6(4) . .
C171 C161 H16A 108.1 . .
C11 C161 H16A 108.1 . .
C171 C161 H16B 108.1 . .
C11 C161 H16B 108.1 . .
H16A C161 H16B 107.3 . .
O21 C171 O11 122.5(4) . .
O21 C171 C161 127.8(4) . .
O11 C171 C161 109.7(4) . .
N21 C181 H18A 109.5 . .
N21 C181 H18B 109.5 . .
H18A C181 H18B 109.5 . .
N21 C181 H18C 109.5 . .
H18A C181 H18C 109.5 . .
H18B C181 H18C 109.5 . .
N41 C191 H19A 109.5 . .
N41 C191 H19B 109.5 . .
H19A C191 H19B 109.5 . .
N41 C191 H19C 109.5 . .
H19A C191 H19C 109.5 . .
H19B C191 H19C 109.5 . .
O11 C201 C211 104.5(5) . .
O11 C201 H20A 110.8 . .
C211 C201 H20A 110.8 . .
O11 C201 H20B 110.8 . .
C211 C201 H20B 110.8 . .
H20A C201 H20B 108.9 . .
C221 C211 C201 110.2(6) . .
C221 C211 H21A 109.6 . .
C201 C211 H21A 109.6 . .
C221 C211 H21B 109.6 . .
C201 C211 H21B 109.6 . .
H21A C211 H21B 108.1 . .
C211 C221 H22A 109.5 . .
C211 C221 H22B 109.5 . .
H22A C221 H22B 109.5 . .
C211 C221 H22C 109.5 . .
H22A C221 H22C 109.5 . .
H22B C221 H22C 109.5 . .
O32 S12 O12 116.5(3) . .
O32 S12 O22 112.4(4) . .
O12 S12 O22 116.7(3) . .
O32 S12 C12 101.7(3) . .
O12 S12 C12 104.3(3) . .
O22 S12 C12 102.5(3) . .
F12A C12 F22A 111.6(9) . .
F32B C12 F12B 105.1(8) . .
F32B C12 F22B 109.2(8) . .
F12B C12 F22B 106.0(8) . .
F12A C12 F32A 106.1(9) . .
F22A C12 F32A 104.3(9) . .
F32B C12 S12 113.9(6) . .
F12A C12 S12 112.3(8) . .
F22A C12 S12 112.9(8) . .
F12B C12 S12 113.4(6) . .
F22B C12 S12 108.9(7) . .
F32A C12 S12 109.0(7) . .
N13 C13 C23 177.2(8) . .
C13 C23 H23A 109.7 . .
C13 C23 H23B 110.0 . .
H23A C23 H23B 109.1 . .
C13 C23 H23C 109.8 . .
H23A C23 H23C 108.9 . .
H23B C23 H23C 109.3 . .

loop_
_geom_bond_atom_site_label_1
_geom_bond_atom_site_label_2
_geom_bond_distance
_geom_bond_site_symmetry_2
Fe1 N11 2.115(3) .
Fe1 N11 2.116(3) 3
Fe1 N31 2.115(3) .
Fe1 N31 2.115(3) 3
Fe1 O21 2.180(3) .
Fe1 O21 2.180(3) 3
O11 C171 1.322(6) .
O11 C201 1.443(7) .
O21 C171 1.202(5) .
N11 C21 1.324(5) .
N11 C31 1.390(6) .
N21 C21 1.350(6) .
N21 C81 1.373(6) .
N21 C181 1.471(6) .
N31 C91 1.323(5) .
N31 C101 1.383(5) .
N41 C91 1.351(6) .
N41 C151 1.385(6) .
N41 C191 1.470(6) .
C11 C91 1.495(6) .
C11 C21 1.502(6) .
C11 C161 1.541(6) .
C11 H11 1.0000 .
C31 C41 1.386(7) .
C31 C81 1.397(6) .
C41 C51 1.366(7) .
C41 H41 0.9500 .
C51 C61 1.391(7) .
C51 H51 0.9500 .
C61 C71 1.370(7) .
C61 H61 0.9500 .
C71 C81 1.402(7) .
C71 H71 0.9500 .
C101 C111 1.375(6) .
C101 C151 1.402(6) .
C111 C121 1.386(7) .
C111 H111 0.9500 .
C121 C131 1.393(7) .
C121 H121 0.9500 .
C131 C141 1.375(8) .
C131 H131 0.9500 .
C141 C151 1.390(7) .
C141 H141 0.9500 .
C161 C171 1.503(7) .
C161 H16A 0.9900 .
C161 H16B 0.9900 .
C181 H18A 0.9800 .
C181 H18B 0.9800 .
C181 H18C 0.9800 .
C191 H19A 0.9800 .
C191 H19B 0.9800 .
C191 H19C 0.9800 .
C201 C211 1.595(9) .
C201 H20A 0.9900 .
C201 H20B 0.9900 .
C211 C221 1.438(9) .
C211 H21A 0.9900 .
C211 H21B 0.9900 .
C221 H22A 0.9800 .
C221 H22B 0.9800 .
C221 H22C 0.9800 .
S12 O32 1.399(5) .
S12 O12 1.410(4) .
S12 O22 1.411(5) .
S12 C12 1.792(8) .
F12A C12 1.304(8) .
F22A C12 1.312(7) .
F32A C12 1.330(8) .
F12B C12 1.319(7) .
F22B C12 1.330(7) .
F32B C12 1.302(7) .
N13 C13 1.098(9) .
C13 C23 1.472(12) .
C23 H23A 0.9851 .
C23 H23B 0.9797 .
C23 H23C 0.9820 .

loop_
_geom_torsion_atom_site_label_1
_geom_torsion_atom_site_label_2
_geom_torsion_atom_site_label_3
_geom_torsion_atom_site_label_4
_geom_torsion
_geom_torsion_site_symmetry_1
N11 Fe1 O21 C171 -47.0(5) .
N11 Fe1 O21 C171 137.0(5) 3
N31 Fe1 O21 C171 40.5(5) .
N31 Fe1 O21 C171 -152.4(6) 3
O21 Fe1 O21 C171 -136.7(5) 3
N31 Fe1 N11 C21 -32.7(3) .
N31 Fe1 N11 C21 -135.8(3) 3
O21 Fe1 N11 C21 54.3(3) .
O21 Fe1 N11 C21 137.5(3) 3
N31 Fe1 N11 C31 148.7(4) .
N31 Fe1 N11 C31 45.5(4) 3
O21 Fe1 N11 C31 -124.3(4) .
O21 Fe1 N11 C31 -41.2(4) 3
N11 Fe1 N31 C91 35.0(3) .
N11 Fe1 N31 C91 -140.2(3) 3
N31 Fe1 N31 C91 131.1(3) 3
O21 Fe1 N31 C91 -51.3(3) .
O21 Fe1 N31 C91 -35.7(8) 3
N11 Fe1 N31 C101 -151.9(4) .
N11 Fe1 N31 C101 32.9(4) 3
N31 Fe1 N31 C101 -55.8(3) 3
O21 Fe1 N31 C101 121.8(4) .
O21 Fe1 N31 C101 137.3(6) 3
C31 N11 C21 N21 0.1(5) .
Fe1 N11 C21 N21 -178.9(3) .
C31 N11 C21 C11 177.7(4) .
Fe1 N11 C21 C11 -1.3(6) .
C81 N21 C21 N11 -0.1(5) .
C181 N21 C21 N11 -179.9(4) .
C81 N21 C21 C11 -177.8(4) .
C181 N21 C21 C11 2.4(7) .
C91 C11 C21 N11 45.5(6) .
C161 C11 C21 N11 -83.9(5) .
C91 C11 C21 N21 -137.1(4) .
C161 C11 C21 N21 93.5(5) .
C21 N11 C31 C41 178.6(5) .
Fe1 N11 C31 C41 -2.6(7) .
C21 N11 C31 C81 0.0(5) .
Fe1 N11 C31 C81 178.8(3) .
N11 C31 C41 C51 -179.4(5) .
C81 C31 C41 C51 -0.9(7) .
C31 C41 C51 C61 1.5(8) .
C41 C51 C61 C71 -0.5(8) .
C51 C61 C71 C81 -1.1(8) .
C21 N21 C81 C31 0.1(5) .
C181 N21 C81 C31 179.9(4) .
C21 N21 C81 C71 -177.8(5) .
C181 N21 C81 C71 2.0(8) .
C41 C31 C81 N21 -178.8(4) .
N11 C31 C81 N21 0.0(5) .
C41 C31 C81 C71 -0.7(7) .
N11 C31 C81 C71 178.1(4) .
C61 C71 C81 N21 179.2(5) .
C61 C71 C81 C31 1.7(7) .
C101 N31 C91 N41 0.0(5) .
Fe1 N31 C91 N41 174.7(3) .
C101 N31 C91 C11 -178.3(4) .
Fe1 N31 C91 C11 -3.6(6) .
C151 N41 C91 N31 0.2(5) .
C191 N41 C91 N31 173.0(5) .
C151 N41 C91 C11 178.5(4) .
C191 N41 C91 C11 -8.6(7) .
C21 C11 C91 N31 -42.7(6) .
C161 C11 C91 N31 86.6(5) .
C21 C11 C91 N41 139.2(4) .
C161 C11 C91 N41 -91.5(5) .
C91 N31 C101 C111 -178.8(5) .
Fe1 N31 C101 C111 7.4(7) .
C91 N31 C101 C151 -0.2(5) .
Fe1 N31 C101 C151 -174.0(3) .
N31 C101 C111 C121 178.6(4) .
C151 C101 C111 C121 0.0(7) .
C101 C111 C121 C131 0.0(7) .
C111 C121 C131 C141 0.1(9) .
C121 C131 C141 C151 -0.3(8) .
C91 N41 C151 C141 178.9(5) .
C191 N41 C151 C141 5.6(9) .
C91 N41 C151 C101 -0.3(5) .
C191 N41 C151 C101 -173.6(4) .
C131 C141 C151 N41 -178.8(5) .
C131 C141 C151 C101 0.3(8) .
C111 C101 C151 N41 179.1(4) .
N31 C101 C151 N41 0.3(5) .
C111 C101 C151 C141 -0.2(7) .
N31 C101 C151 C141 -179.0(5) .
C91 C11 C161 C171 -61.8(5) .
C21 C11 C161 C171 67.6(5) .
Fe1 O21 C171 O11 -172.5(3) .
Fe1 O21 C171 C161 6.6(8) .
C201 O11 C171 O21 -2.1(7) .
C201 O11 C171 C161 178.8(5) .
C11 C161 C171 O21 -6.0(7) .
C11 C161 C171 O11 173.2(4) .
C171 O11 C201 C211 162.0(5) .
O11 C201 C211 C221 176.5(6) .
O32 S12 C12 F32B 66.9(11) .
O12 S12 C12 F32B -54.7(10) .
O22 S12 C12 F32B -176.8(10) .
O32 S12 C12 F12A -80.2(13) .
O12 S12 C12 F12A 158.3(13) .
O22 S12 C12 F12A 36.2(13) .
O32 S12 C12 F22A 152.5(13) .
O12 S12 C12 F22A 31.0(13) .
O22 S12 C12 F22A -91.1(13) .
O32 S12 C12 F12B -53.2(11) .
O12 S12 C12 F12B -174.8(11) .
O22 S12 C12 F12B 63.1(11) .
O32 S12 C12 F22B -171.0(12) .
O12 S12 C12 F22B 67.5(12) .
O22 S12 C12 F22B -54.6(12) .
O32 S12 C12 F32A 37.0(11) .
O12 S12 C12 F32A -84.5(11) .
O22 S12 C12 F32A 153.4(11) .
